data_7228653
loop_
_publ_author_name
'Kumar, Robin'
'Thirupathi, Natesan'

_publ_section_title
;
 Syntheses, characterisation, and catalytic role of (\h5-C5Me5)Rh(iii)
 guanidinato complexes in transfer hydrogenation (TH) and
 TH--etherification
;
_journal_issue 54
_journal_name_full 'RSC Adv.'
_journal_page_first 33890
_journal_paper_doi 10.1039/C7RA04152G
_journal_volume 7
_journal_year 2017
_chemical_formula_moiety 'C25 H11 F18 N3'
_chemical_formula_sum 'C25 H11 F18 N3'
_chemical_formula_weight 695.37
_chemical_name_systematic
; 
 ? 
;
_space_group_IT_number 2
_symmetry_cell_setting triclinic
_symmetry_space_group_name_Hall '-P 1'
_symmetry_space_group_name_H-M 'P -1'
_atom_sites_solution_hydrogens geom
_atom_sites_solution_primary direct
_atom_sites_solution_secondary difmap
_audit_block_doi 10.5517/ccdc.csd.cc1nn1y9
_audit_creation_method SHELXL-97
_audit_update_record
;
2017-03-17 deposited with the CCDC.
2017-06-15 downloaded from the CCDC.
;
_cell_angle_alpha 90.466(4)
_cell_angle_beta 94.236(4)
_cell_angle_gamma 90.481(4)
_cell_formula_units_Z 4
_cell_length_a 8.4946(5)
_cell_length_b 15.3253(6)
_cell_length_c 20.2015(9)
_cell_measurement_reflns_used 5132
_cell_measurement_temperature 298(2)
_cell_measurement_theta_max 27.9160
_cell_measurement_theta_min 3.2410
_cell_volume 2622.5(2)
_computing_cell_refinement 'CrysAlisPro, Oxford Diffraction Ltd.'
_computing_data_collection 'CrysAlisPro, Oxford Diffraction Ltd.'
_computing_data_reduction 'CrysAlisPro, Oxford Diffraction Ltd.'
_computing_molecular_graphics Olex2
_computing_publication_material 'WINGX V1.80.01'
_computing_structure_refinement 'SHELXL-97 (Sheldrick, 1997)'
_computing_structure_solution 'SHELXS-97 (Sheldrick, 1990)'
_diffrn_ambient_temperature 298(2)
_diffrn_measured_fraction_theta_full 0.982
_diffrn_measured_fraction_theta_max 0.982
_diffrn_measurement_device_type 'Sapphire-3 CCD detector'
_diffrn_measurement_method 'omega scan'
_diffrn_radiation_monochromator graphite
_diffrn_radiation_source 'fine-focus sealed tube'
_diffrn_radiation_type MoK\a
_diffrn_radiation_wavelength 0.71073
_diffrn_reflns_av_R_equivalents 0.0378
_diffrn_reflns_av_sigmaI/netI 0.0605
_diffrn_reflns_limit_h_max 10
_diffrn_reflns_limit_h_min -10
_diffrn_reflns_limit_k_max 18
_diffrn_reflns_limit_k_min -19
_diffrn_reflns_limit_l_max 25
_diffrn_reflns_limit_l_min -23
_diffrn_reflns_number 24319
_diffrn_reflns_theta_full 26.37
_diffrn_reflns_theta_max 26.37
_diffrn_reflns_theta_min 2.85
_exptl_absorpt_coefficient_mu 0.195
_exptl_absorpt_correction_T_max 0.9951
_exptl_absorpt_correction_T_min 0.9922
_exptl_absorpt_correction_type multi-scan
_exptl_crystal_colour colorless
_exptl_crystal_density_diffrn 1.761
_exptl_crystal_density_method 'not measured'
_exptl_crystal_description Needle
_exptl_crystal_F_000 1376
_exptl_crystal_size_max 0.04
_exptl_crystal_size_mid 0.03
_exptl_crystal_size_min 0.03
_refine_diff_density_max 1.161
_refine_diff_density_min -0.843
_refine_diff_density_rms 0.086
_refine_ls_extinction_method none
_refine_ls_goodness_of_fit_ref 1.030
_refine_ls_hydrogen_treatment mixed
_refine_ls_matrix_type full
_refine_ls_number_parameters 826
_refine_ls_number_reflns 10535
_refine_ls_number_restraints 0
_refine_ls_restrained_S_all 1.030
_refine_ls_R_factor_all 0.1211
_refine_ls_R_factor_gt 0.0903
_refine_ls_shift/su_max 0.031
_refine_ls_shift/su_mean 0.001
_refine_ls_structure_factor_coef Fsqd
_refine_ls_weighting_details 'calc w=1/[\s^2^(Fo^2^)+(0.1011P)^2^+7.3637P] where P=(Fo^2^+2Fc^2^)/3'
_refine_ls_weighting_scheme calc
_refine_ls_wR_factor_gt 0.2199
_refine_ls_wR_factor_ref 0.2425
_reflns_number_gt 7342
_reflns_number_total 10535
_reflns_threshold_expression >2sigma(I)
_cod_data_source_file c7ra04152g2.cif
_cod_data_source_block L9
_cod_depositor_comments
;
The following automatic conversions were performed:

'_symmetry_cell_setting' value 'Triclinic' changed to 'triclinic'
according to
/home/data/users/saulius/crontab/automatic-downloads/rss-feeds/RSC/lib/dictionaries/cif_core.dic
dictionary named 'cif_core.dic' version 2.4.2 from 2011-04-26.

Automatic conversion script
Id: cif_fix_values 4973 2017-02-22 13:04:09Z antanas 
;
_cod_original_sg_symbol_H-M P-1
_cod_database_code 7228653

loop_
_symmetry_equiv_pos_as_xyz
'x, y, z'
'-x, -y, -z'

loop_
_atom_site_label
_atom_site_type_symbol
_atom_site_fract_x
_atom_site_fract_y
_atom_site_fract_z
_atom_site_U_iso_or_equiv
_atom_site_adp_type
_atom_site_occupancy
_atom_site_symmetry_multiplicity
_atom_site_calc_flag
_atom_site_refinement_flags
F1 F 0.8416(5) 0.2389(3) 0.2554(2) 0.0942(16) Uani 1 1 d .
F2 F 0.6071(6) 0.1999(3) 0.2498(3) 0.121(2) Uani 1 1 d .
F3 F 0.6768(8) 0.2975(3) 0.19243(18) 0.122(2) Uani 1 1 d .
F4 F 0.3007(5) 0.4090(5) 0.4419(3) 0.152(3) Uani 1 1 d .
F5 F 0.2185(5) 0.3848(5) 0.3471(4) 0.194(4) Uani 1 1 d .
F6 F 0.2821(5) 0.5040(3) 0.3758(3) 0.1061(18) Uani 1 1 d .
F7 F 1.3091(4) 0.9010(3) 0.5838(2) 0.0949(16) Uani 1 1 d .
F8 F 1.0978(5) 0.8517(3) 0.61320(19) 0.0806(13) Uani 1 1 d .
F9 F 1.0962(7) 0.9556(3) 0.5498(2) 0.1098(18) Uani 1 1 d .
F10 F 1.3886(4) 0.7575(2) 0.31517(17) 0.0618(9) Uani 1 1 d .
F11 F 1.3426(4) 0.8903(2) 0.33014(18) 0.0654(10) Uani 1 1 d .
F12 F 1.1711(4) 0.8081(4) 0.27844(18) 0.1076(19) Uani 1 1 d .
F13 F 0.5407(5) 0.7878(3) 0.52966(18) 0.0728(11) Uani 1 1 d .
F14 F 0.7640(5) 0.8459(4) 0.54753(18) 0.111(2) Uani 1 1 d .
F15 F 0.5744(4) 0.9190(2) 0.50328(17) 0.0638(10) Uani 1 1 d .
F16 F 0.8645(5) 0.8886(3) 0.2355(2) 0.0787(12) Uani 1 1 d .
F17 F 0.6195(4) 0.8849(3) 0.22743(17) 0.0701(11) Uani 1 1 d .
F18 F 0.7362(6) 0.9815(2) 0.28680(18) 0.0800(13) Uani 1 1 d .
F19 F 0.4069(3) 1.0765(2) 0.31530(14) 0.0542(8) Uani 1 1 d .
F20 F 0.1704(4) 1.0523(2) 0.33528(13) 0.0489(8) Uani 1 1 d .
F21 F 0.2369(4) 1.1780(2) 0.30387(15) 0.0609(9) Uani 1 1 d .
F22 F -0.2383(3) 1.0848(3) 0.15007(18) 0.0823(14) Uani 1 1 d .
F23 F -0.1503(4) 1.1157(3) 0.0583(2) 0.0786(12) Uani 1 1 d .
F24 F -0.1968(4) 0.9879(2) 0.07962(19) 0.0662(10) Uani 1 1 d .
F25 F 1.0029(5) 0.7468(3) 0.1517(2) 0.0867(14) Uani 1 1 d .
F26 F 0.8139(4) 0.6623(3) 0.16724(16) 0.0795(13) Uani 1 1 d .
F27 F 0.9990(4) 0.6209(2) 0.11045(16) 0.0655(10) Uani 1 1 d .
F28 F 0.6973(5) 0.7109(3) -0.16744(17) 0.0916(16) Uani 1 1 d .
F29 F 0.9377(5) 0.7275(2) -0.13979(17) 0.0672(10) Uani 1 1 d .
F30 F 0.8308(5) 0.60790(19) -0.12284(16) 0.0596(9) Uani 1 1 d .
F35 F 0.4938(9) 0.4841(3) 0.1956(2) 0.143(3) Uani 1 1 d .
F34 F 0.3226(7) 0.5433(5) 0.2398(3) 0.146(3) Uani 1 1 d .
F36 F 0.5420(6) 0.5955(3) 0.2526(2) 0.0951(16) Uani 1 1 d .
N1 N 0.8871(4) 0.4806(2) 0.41949(17) 0.0255(7) Uani 1 1 d .
N2 N 0.9989(4) 0.6054(2) 0.46098(17) 0.0264(8) Uani 1 1 d .
H2 H 1.0145 0.5801 0.4987 0.032 Uiso 1 1 calc R
N3 N 0.8303(4) 0.6117(2) 0.36539(17) 0.0269(8) Uani 1 1 d .
H3 H 0.8146 0.5875 0.3269 0.032 Uiso 1 1 calc R
N4 N 0.4038(4) 0.9874(2) 0.07656(16) 0.0229(7) Uani 1 1 d .
N5 N 0.5149(4) 0.8826(2) 0.01687(16) 0.0241(7) Uani 1 1 d .
H5 H 0.4939 0.9112 -0.0191 0.029 Uiso 1 1 calc R
N6 N 0.3833(4) 0.8445(2) 0.11011(17) 0.0272(8) Uani 1 1 d .
H6 H 0.3504 0.8635 0.1468 0.033 Uiso 1 1 calc R
C1 C 0.9029(5) 0.5632(3) 0.41496(19) 0.0229(8) Uani 1 1 d .
C2 C 0.7605(5) 0.4388(3) 0.38301(19) 0.0231(8) Uani 1 1 d .
C3 C 0.7893(5) 0.3766(3) 0.3359(2) 0.0260(9) Uani 1 1 d .
H3A H 0.8924 0.3656 0.3258 0.031 Uiso 1 1 calc R
C4 C 0.6667(5) 0.3309(3) 0.3039(2) 0.0275(9) Uani 1 1 d .
C5 C 0.5133(5) 0.3452(3) 0.3178(2) 0.0280(9) Uani 1 1 d .
H5A H 0.4308 0.3137 0.2960 0.034 Uiso 1 1 calc R
C6 C 0.4845(5) 0.4068(3) 0.3646(2) 0.0270(9) Uani 1 1 d .
C7 C 0.6062(5) 0.4536(3) 0.3975(2) 0.0263(9) Uani 1 1 d .
H7 H 0.5846 0.4951 0.4294 0.032 Uiso 1 1 calc R
C8 C 0.6985(6) 0.2659(3) 0.2516(2) 0.0356(11) Uani 1 1 d .
C9 C 0.3214(5) 0.4237(3) 0.3821(2) 0.0371(11) Uani 1 1 d .
C10 C 1.0756(5) 0.6852(3) 0.4546(2) 0.0239(8) Uani 1 1 d .
C11 C 1.0871(5) 0.7418(3) 0.5083(2) 0.0268(9) Uani 1 1 d .
H11 H 1.0468 0.7254 0.5480 0.032 Uiso 1 1 calc R
C12 C 1.1574(5) 0.8216(3) 0.5035(2) 0.0332(10) Uani 1 1 d .
C13 C 1.2151(5) 0.8474(3) 0.4447(2) 0.0336(10) Uani 1 1 d .
H13 H 1.2591 0.9027 0.4408 0.040 Uiso 1 1 calc R
C14 C 1.2064(5) 0.7904(3) 0.3923(2) 0.0330(10) Uani 1 1 d .
C15 C 1.1388(5) 0.7087(3) 0.3967(2) 0.0280(9) Uani 1 1 d .
H15 H 1.1362 0.6701 0.3609 0.034 Uiso 1 1 calc R
C16 C 1.1673(6) 0.8825(3) 0.5618(3) 0.0434(12) Uani 1 1 d .
C17 C 1.2742(6) 0.8129(4) 0.3290(3) 0.0466(13) Uani 1 1 d .
C18 C 0.7791(5) 0.6982(3) 0.37237(19) 0.0233(8) Uani 1 1 d .
C19 C 0.7278(5) 0.7268(3) 0.4311(2) 0.0275(9) Uani 1 1 d .
H19 H 0.7203 0.6883 0.4661 0.033 Uiso 1 1 calc R
C20 C 0.6870(5) 0.8133(3) 0.4385(2) 0.0305(10) Uani 1 1 d .
C21 C 0.6924(5) 0.8702(3) 0.3873(2) 0.0279(9) Uani 1 1 d .
H21 H 0.6642 0.9282 0.3923 0.033 Uiso 1 1 calc R
C22 C 0.7404(5) 0.8396(3) 0.3281(2) 0.0264(9) Uani 1 1 d .
C23 C 0.7849(5) 0.7548(3) 0.31998(19) 0.0234(8) Uani 1 1 d .
H23 H 0.8186 0.7356 0.2796 0.028 Uiso 1 1 calc R
C24 C 0.6433(6) 0.8422(4) 0.5050(3) 0.0452(13) Uani 1 1 d .
C25 C 0.7423(6) 0.9001(3) 0.2708(2) 0.0362(11) Uani 1 1 d .
C26 C 0.4339(4) 0.9066(3) 0.06922(19) 0.0214(8) Uani 1 1 d .
C27 C 0.2903(4) 1.0135(2) 0.11976(19) 0.0196(8) Uani 1 1 d .
C28 C 0.3321(5) 1.0374(3) 0.1849(2) 0.0244(8) Uani 1 1 d .
H28 H 0.4366 1.0332 0.2018 0.029 Uiso 1 1 calc R
C29 C 0.2199(5) 1.0674(3) 0.2245(2) 0.0263(9) Uani 1 1 d .
C30 C 0.0637(5) 1.0744(3) 0.2002(2) 0.0240(8) Uani 1 1 d .
H30 H -0.0124 1.0947 0.2272 0.029 Uiso 1 1 calc R
C31 C 0.0241(4) 1.0511(3) 0.1360(2) 0.0236(8) Uani 1 1 d .
C32 C 0.1355(5) 1.0204(3) 0.0960(2) 0.0251(9) Uani 1 1 d .
H32 H 0.1057 1.0042 0.0523 0.030 Uiso 1 1 calc R
C33 C 0.2593(6) 1.0935(3) 0.2943(2) 0.0358(10) Uani 1 1 d .
C34 C -0.1410(5) 1.0599(3) 0.1075(2) 0.0355(11) Uani 1 1 d .
C35 C 0.6282(5) 0.8175(3) 0.0139(2) 0.0237(8) Uani 1 1 d .
C36 C 0.6576(5) 0.7862(3) -0.0480(2) 0.0237(8) Uani 1 1 d .
H36 H 0.6010 0.8075 -0.0855 0.028 Uiso 1 1 calc R
C37 C 0.7690(5) 0.7241(3) -0.0545(2) 0.0276(9) Uani 1 1 d .
C38 C 0.8513(5) 0.6899(3) 0.0003(2) 0.0302(9) Uani 1 1 d .
H38 H 0.9253 0.6463 -0.0043 0.036 Uiso 1 1 calc R
C39 C 0.8219(5) 0.7217(3) 0.0619(2) 0.0304(9) Uani 1 1 d .
C40 C 0.7130(5) 0.7859(3) 0.0690(2) 0.0262(9) Uani 1 1 d .
H40 H 0.6966 0.8080 0.1109 0.031 Uiso 1 1 calc R
C41 C 0.9080(6) 0.6867(4) 0.1221(2) 0.0446(13) Uani 1 1 d .
C42 C 0.8057(6) 0.6927(3) -0.1215(2) 0.0351(10) Uani 1 1 d .
C43 C 0.3767(5) 0.7545(3) 0.1014(2) 0.0243(8) Uani 1 1 d .
C44 C 0.3336(5) 0.7160(3) 0.0412(2) 0.0263(9) Uani 1 1 d .
H44 H 0.3053 0.7501 0.0044 0.032 Uiso 1 1 calc R
C45 C 0.3327(5) 0.6263(3) 0.0358(2) 0.0302(9) Uani 1 1 d .
C46 C 0.3686(5) 0.5749(3) 0.0897(2) 0.0317(10) Uani 1 1 d .
H46 H 0.3666 0.5144 0.0855 0.038 Uiso 1 1 calc R
C47 C 0.4073(5) 0.6136(3) 0.1499(2) 0.0314(10) Uani 1 1 d .
C48 C 0.4130(5) 0.7027(3) 0.1557(2) 0.0286(9) Uani 1 1 d .
H48 H 0.4416 0.7285 0.1967 0.034 Uiso 1 1 calc R
C49 C 0.2962(7) 0.5857(3) -0.0301(3) 0.0437(12) Uani 1 1 d .
C50 C 0.4460(8) 0.5596(3) 0.2090(3) 0.0481(13) Uani 1 1 d .
F31 F 0.1692(8) 0.6067(4) -0.0600(3) 0.0766(18) Uiso 0.70 1 d P
F31' F 0.2003(10) 0.6415(6) -0.0708(4) 0.0262(18) Uiso 0.30 1 d P
F32 F 0.4139(5) 0.6030(3) -0.0709(2) 0.0462(10) Uiso 0.70 1 d P
F32' F 0.370(2) 0.5207(12) -0.0460(9) 0.096(5) Uiso 0.30 1 d P
F33 F 0.3012(7) 0.4992(4) -0.0298(3) 0.0618(13) Uiso 0.70 1 d P
F33' F 0.1473(14) 0.5363(8) -0.0247(6) 0.067(3) Uiso 0.30 1 d P

loop_
_atom_site_aniso_label
_atom_site_aniso_U_11
_atom_site_aniso_U_22
_atom_site_aniso_U_33
_atom_site_aniso_U_23
_atom_site_aniso_U_13
_atom_site_aniso_U_12
F1 0.063(2) 0.112(3) 0.104(3) -0.073(3) -0.011(2) 0.037(2)
F2 0.134(4) 0.083(3) 0.154(5) -0.089(3) 0.094(4) -0.064(3)
F3 0.235(6) 0.103(4) 0.029(2) -0.014(2) 0.012(3) 0.068(4)
F4 0.077(3) 0.275(8) 0.117(4) 0.136(5) 0.075(3) 0.082(4)
F5 0.026(2) 0.250(8) 0.304(9) -0.213(7) 0.031(3) -0.022(3)
F6 0.070(3) 0.086(3) 0.171(5) 0.053(3) 0.064(3) 0.046(2)
F7 0.046(2) 0.139(4) 0.098(3) -0.082(3) 0.006(2) -0.016(2)
F8 0.104(3) 0.077(3) 0.063(2) -0.036(2) 0.033(2) -0.032(2)
F9 0.176(5) 0.062(3) 0.087(3) -0.029(2) -0.027(3) 0.049(3)
F10 0.068(2) 0.069(2) 0.052(2) -0.0019(17) 0.0302(17) -0.0080(18)
F11 0.068(2) 0.056(2) 0.076(2) 0.0266(18) 0.0256(18) -0.0114(17)
F12 0.056(2) 0.218(6) 0.046(2) 0.055(3) -0.0134(17) -0.044(3)
F13 0.098(3) 0.070(2) 0.056(2) 0.0132(18) 0.043(2) 0.022(2)
F14 0.076(3) 0.212(6) 0.042(2) -0.062(3) -0.0171(19) 0.052(3)
F15 0.086(3) 0.050(2) 0.060(2) -0.0113(16) 0.0275(18) 0.0204(18)
F16 0.078(3) 0.074(3) 0.091(3) 0.052(2) 0.047(2) 0.025(2)
F17 0.073(2) 0.084(3) 0.050(2) 0.0359(18) -0.0217(17) -0.0144(19)
F18 0.158(4) 0.0231(17) 0.059(2) 0.0099(15) 0.008(2) -0.001(2)
F19 0.0396(16) 0.092(3) 0.0294(15) -0.0081(15) -0.0081(12) -0.0039(16)
F20 0.0545(18) 0.070(2) 0.0227(14) -0.0036(13) 0.0113(12) -0.0075(15)
F21 0.097(3) 0.0438(19) 0.0399(17) -0.0222(14) -0.0039(17) -0.0044(17)
F22 0.0285(16) 0.159(4) 0.059(2) -0.051(2) 0.0003(14) 0.028(2)
F23 0.048(2) 0.089(3) 0.095(3) 0.036(2) -0.0237(19) 0.0077(18)
F24 0.0358(16) 0.073(2) 0.087(3) -0.032(2) -0.0117(16) -0.0067(16)
F25 0.079(3) 0.101(3) 0.073(3) -0.021(2) -0.046(2) 0.023(2)
F26 0.062(2) 0.142(4) 0.0375(18) 0.032(2) 0.0127(16) 0.046(2)
F27 0.066(2) 0.089(3) 0.0423(18) 0.0092(17) 0.0061(15) 0.053(2)
F28 0.092(3) 0.146(4) 0.0349(18) -0.032(2) -0.0124(18) 0.068(3)
F29 0.086(3) 0.064(2) 0.058(2) -0.0092(17) 0.0484(19) -0.0125(19)
F30 0.101(3) 0.0323(17) 0.0487(19) -0.0122(14) 0.0260(18) 0.0005(16)
F35 0.308(8) 0.056(3) 0.058(3) 0.012(2) -0.038(4) 0.069(4)
F34 0.114(4) 0.228(7) 0.096(4) 0.118(4) 0.006(3) -0.037(4)
F36 0.150(4) 0.062(2) 0.063(2) 0.0330(19) -0.059(3) -0.028(2)
N1 0.0313(18) 0.0207(18) 0.0233(18) 0.0004(13) -0.0048(14) -0.0009(14)
N2 0.0336(19) 0.0219(18) 0.0231(18) 0.0051(14) -0.0034(14) -0.0028(14)
N3 0.040(2) 0.0196(17) 0.0204(17) -0.0015(13) -0.0043(15) -0.0010(15)
N4 0.0243(17) 0.0215(17) 0.0242(17) 0.0025(13) 0.0094(13) 0.0027(13)
N5 0.0299(18) 0.0242(18) 0.0198(17) 0.0025(13) 0.0103(14) 0.0066(14)
N6 0.038(2) 0.0222(18) 0.0230(18) 0.0033(14) 0.0125(15) 0.0045(15)
C1 0.026(2) 0.021(2) 0.022(2) 0.0016(15) 0.0025(16) 0.0022(16)
C2 0.029(2) 0.0175(19) 0.022(2) 0.0041(15) -0.0010(16) -0.0004(16)
C3 0.024(2) 0.026(2) 0.028(2) 0.0019(17) 0.0023(16) 0.0020(16)
C4 0.032(2) 0.028(2) 0.022(2) 0.0004(17) -0.0007(17) 0.0030(18)
C5 0.030(2) 0.028(2) 0.026(2) 0.0027(17) -0.0007(17) -0.0042(17)
C6 0.028(2) 0.027(2) 0.026(2) 0.0039(17) 0.0052(17) 0.0007(17)
C7 0.035(2) 0.019(2) 0.025(2) -0.0015(16) 0.0020(17) 0.0012(17)
C8 0.037(2) 0.038(3) 0.032(3) -0.012(2) 0.0024(19) -0.001(2)
C9 0.033(2) 0.037(3) 0.042(3) -0.002(2) 0.007(2) 0.001(2)
C10 0.0219(19) 0.024(2) 0.025(2) 0.0026(16) -0.0024(15) 0.0030(16)
C11 0.026(2) 0.025(2) 0.030(2) 0.0011(17) 0.0021(17) -0.0008(16)
C12 0.029(2) 0.029(2) 0.041(3) -0.0028(19) -0.0022(19) -0.0016(18)
C13 0.028(2) 0.029(2) 0.043(3) 0.003(2) 0.0001(19) -0.0067(18)
C14 0.025(2) 0.037(3) 0.037(3) 0.009(2) 0.0022(18) 0.0006(18)
C15 0.024(2) 0.032(2) 0.027(2) -0.0024(18) -0.0016(17) -0.0008(17)
C16 0.044(3) 0.029(3) 0.058(3) -0.012(2) 0.011(2) -0.008(2)
C17 0.036(3) 0.063(4) 0.041(3) 0.018(3) -0.001(2) -0.014(3)
C18 0.026(2) 0.022(2) 0.021(2) 0.0042(16) -0.0032(15) -0.0021(16)
C19 0.026(2) 0.033(2) 0.024(2) 0.0060(17) -0.0004(16) 0.0003(17)
C20 0.029(2) 0.036(2) 0.025(2) -0.0050(18) -0.0035(17) 0.0093(18)
C21 0.026(2) 0.024(2) 0.033(2) -0.0038(17) -0.0077(17) 0.0034(17)
C22 0.025(2) 0.023(2) 0.030(2) 0.0047(17) -0.0067(17) -0.0033(16)
C23 0.027(2) 0.024(2) 0.0188(19) 0.0017(15) -0.0021(15) -0.0022(16)
C24 0.044(3) 0.058(3) 0.033(3) -0.007(2) 0.004(2) 0.024(3)
C25 0.043(3) 0.028(2) 0.039(3) 0.010(2) 0.005(2) -0.001(2)
C26 0.0211(18) 0.023(2) 0.0205(19) 0.0012(15) 0.0030(15) 0.0016(15)
C27 0.0246(19) 0.0140(18) 0.0213(19) 0.0017(14) 0.0084(15) 0.0021(14)
C28 0.026(2) 0.023(2) 0.024(2) 0.0026(16) 0.0003(16) -0.0008(16)
C29 0.030(2) 0.026(2) 0.024(2) 0.0002(16) 0.0027(16) -0.0040(17)
C30 0.025(2) 0.021(2) 0.027(2) -0.0043(16) 0.0089(16) -0.0013(16)
C31 0.0214(19) 0.025(2) 0.025(2) -0.0029(16) 0.0031(16) 0.0008(16)
C32 0.031(2) 0.026(2) 0.0185(19) -0.0031(16) -0.0008(16) -0.0014(17)
C33 0.040(3) 0.040(3) 0.028(2) -0.003(2) 0.0042(19) -0.003(2)
C34 0.029(2) 0.044(3) 0.034(3) -0.007(2) 0.0005(19) 0.004(2)
C35 0.0231(19) 0.022(2) 0.027(2) 0.0022(16) 0.0068(16) -0.0028(16)
C36 0.0233(19) 0.024(2) 0.024(2) 0.0019(16) 0.0075(16) 0.0016(16)
C37 0.030(2) 0.028(2) 0.026(2) -0.0016(17) 0.0100(17) -0.0013(17)
C38 0.027(2) 0.033(2) 0.032(2) -0.0042(18) 0.0099(17) 0.0086(18)
C39 0.025(2) 0.037(3) 0.030(2) 0.0015(19) 0.0050(17) 0.0056(18)
C40 0.026(2) 0.029(2) 0.025(2) -0.0035(17) 0.0063(16) 0.0015(17)
C41 0.035(3) 0.070(4) 0.029(3) 0.000(2) 0.004(2) 0.022(3)
C42 0.043(3) 0.032(3) 0.031(2) -0.0030(19) 0.009(2) 0.008(2)
C43 0.0234(19) 0.023(2) 0.028(2) 0.0038(16) 0.0105(16) 0.0025(16)
C44 0.025(2) 0.028(2) 0.027(2) 0.0067(17) 0.0038(16) 0.0018(17)
C45 0.027(2) 0.034(2) 0.030(2) 0.0019(18) 0.0042(17) 0.0017(18)
C46 0.037(2) 0.024(2) 0.035(2) 0.0025(18) 0.0068(19) -0.0012(18)
C47 0.037(2) 0.026(2) 0.032(2) 0.0077(18) 0.0046(19) -0.0003(18)
C48 0.037(2) 0.025(2) 0.024(2) 0.0060(17) 0.0053(18) 0.0005(18)
C49 0.052(3) 0.033(3) 0.044(3) 0.001(2) -0.011(2) 0.002(2)
C50 0.078(4) 0.031(3) 0.035(3) 0.013(2) 0.002(3) 0.000(3)

loop_
_atom_type_symbol
_atom_type_description
_atom_type_scat_dispersion_real
_atom_type_scat_dispersion_imag
_atom_type_scat_source
C C 0.0033 0.0016 'International Tables Vol C Tables 4.2.6.8 and 6.1.1.4'
H H 0.0000 0.0000 'International Tables Vol C Tables 4.2.6.8 and 6.1.1.4'
F F 0.0171 0.0103 'International Tables Vol C Tables 4.2.6.8 and 6.1.1.4'
N N 0.0061 0.0033 'International Tables Vol C Tables 4.2.6.8 and 6.1.1.4'

loop_
_geom_angle_atom_site_label_1
_geom_angle_atom_site_label_2
_geom_angle_atom_site_label_3
_geom_angle
C1 N1 C2 119.0(3)
C1 N2 C10 127.6(3)
C1 N2 H2 116.2
C10 N2 H2 116.2
C1 N3 C18 125.1(3)
C1 N3 H3 117.4
C18 N3 H3 117.4
C26 N4 C27 120.1(3)
C26 N5 C35 128.3(3)
C26 N5 H5 115.9
C35 N5 H5 115.9
C26 N6 C43 129.3(3)
C26 N6 H6 115.3
C43 N6 H6 115.3
N1 C1 N2 118.5(4)
N1 C1 N3 123.9(4)
N2 C1 N3 117.6(3)
C3 C2 C7 118.8(4)
C3 C2 N1 120.1(4)
C7 C2 N1 120.9(4)
C4 C3 C2 120.2(4)
C4 C3 H3A 119.9
C2 C3 H3A 119.9
C3 C4 C5 121.3(4)
C3 C4 C8 119.8(4)
C5 C4 C8 118.8(4)
C6 C5 C4 118.5(4)
C6 C5 H5A 120.7
C4 C5 H5A 120.7
C5 C6 C7 121.1(4)
C5 C6 C9 120.5(4)
C7 C6 C9 118.4(4)
C6 C7 C2 119.9(4)
C6 C7 H7 120.0
C2 C7 H7 120.0
F2 C8 F1 108.3(5)
F2 C8 F3 103.4(5)
F1 C8 F3 104.6(5)
F2 C8 C4 113.9(4)
F1 C8 C4 113.5(4)
F3 C8 C4 112.3(4)
F5 C9 F4 108.7(6)
F5 C9 F6 103.3(6)
F4 C9 F6 102.8(5)
F5 C9 C6 114.6(4)
F4 C9 C6 113.4(4)
F6 C9 C6 113.0(4)
C15 C10 C11 119.6(4)
C15 C10 N2 121.8(4)
C11 C10 N2 118.6(4)
C12 C11 C10 120.4(4)
C12 C11 H11 119.8
C10 C11 H11 119.8
C11 C12 C13 120.4(4)
C11 C12 C16 119.7(4)
C13 C12 C16 119.8(4)
C14 C13 C12 118.9(4)
C14 C13 H13 120.6
C12 C13 H13 120.6
C13 C14 C15 121.5(4)
C13 C14 C17 121.2(4)
C15 C14 C17 117.3(4)
C10 C15 C14 119.1(4)
C10 C15 H15 120.4
C14 C15 H15 120.4
F7 C16 F9 107.2(5)
F7 C16 F8 105.5(5)
F9 C16 F8 103.4(5)
F7 C16 C12 113.5(4)
F9 C16 C12 113.1(5)
F8 C16 C12 113.3(4)
F12 C17 F11 109.0(5)
F12 C17 F10 105.4(5)
F11 C17 F10 104.5(4)
F12 C17 C14 112.7(4)
F11 C17 C14 113.4(5)
F10 C17 C14 111.3(4)
C19 C18 C23 119.9(4)
C19 C18 N3 120.5(4)
C23 C18 N3 119.6(4)
C18 C19 C20 119.8(4)
C18 C19 H19 120.1
C20 C19 H19 120.1
C21 C20 C19 121.1(4)
C21 C20 C24 121.5(4)
C19 C20 C24 117.3(4)
C20 C21 C22 118.3(4)
C20 C21 H21 120.9
C22 C21 H21 120.9
C23 C22 C21 121.9(4)
C23 C22 C25 119.0(4)
C21 C22 C25 119.2(4)
C22 C23 C18 119.1(4)
C22 C23 H23 120.5
C18 C23 H23 120.5
F14 C24 F15 108.6(5)
F14 C24 F13 106.4(5)
F15 C24 F13 105.6(4)
F14 C24 C20 111.9(4)
F15 C24 C20 112.2(4)
F13 C24 C20 111.8(5)
F18 C25 F16 108.4(4)
F18 C25 F17 106.1(4)
F16 C25 F17 103.4(4)
F18 C25 C22 114.2(4)
F16 C25 C22 113.0(4)
F17 C25 C22 110.9(4)
N4 C26 N6 122.6(4)
N4 C26 N5 118.0(4)
N6 C26 N5 119.4(4)
C32 C27 C28 118.9(4)
C32 C27 N4 119.4(3)
C28 C27 N4 121.6(3)
C29 C28 C27 120.1(4)
C29 C28 H28 120.0
C27 C28 H28 120.0
C28 C29 C30 120.8(4)
C28 C29 C33 121.8(4)
C30 C29 C33 117.4(4)
C31 C30 C29 118.6(4)
C31 C30 H30 120.7
C29 C30 H30 120.7
C30 C31 C32 121.1(4)
C30 C31 C34 120.2(4)
C32 C31 C34 118.6(4)
C27 C32 C31 120.5(4)
C27 C32 H32 119.7
C31 C32 H32 119.7
F19 C33 F20 105.8(4)
F19 C33 F21 107.5(4)
F20 C33 F21 106.3(4)
F19 C33 C29 113.3(4)
F20 C33 C29 111.9(4)
F21 C33 C29 111.7(4)
F22 C34 F24 107.7(4)
F22 C34 F23 107.6(4)
F24 C34 F23 103.1(4)
F22 C34 C31 113.9(4)
F24 C34 C31 112.6(4)
F23 C34 C31 111.3(4)
C40 C35 C36 119.4(4)
C40 C35 N5 123.3(4)
C36 C35 N5 117.3(4)
C37 C36 C35 120.3(4)
C37 C36 H36 119.9
C35 C36 H36 119.9
C36 C37 C38 120.9(4)
C36 C37 C42 120.4(4)
C38 C37 C42 118.7(4)
C39 C38 C37 118.5(4)
C39 C38 H38 120.7
C37 C38 H38 120.7
C40 C39 C38 121.1(4)
C40 C39 C41 118.7(4)
C38 C39 C41 120.2(4)
C39 C40 C35 119.7(4)
C39 C40 H40 120.1
C35 C40 H40 120.1
F27 C41 F26 107.7(5)
F27 C41 F25 105.4(4)
F26 C41 F25 105.3(5)
F27 C41 C39 113.9(4)
F26 C41 C39 112.8(4)
F25 C41 C39 111.2(5)
F28 C42 F29 106.5(5)
F28 C42 F30 108.5(4)
F29 C42 F30 104.3(4)
F28 C42 C37 113.3(4)
F29 C42 C37 111.6(4)
F30 C42 C37 112.2(4)
C44 C43 C48 119.3(4)
C44 C43 N6 122.3(4)
C48 C43 N6 118.3(4)
C43 C44 C45 119.3(4)
C43 C44 H44 120.4
C45 C44 H44 120.4
C46 C45 C44 121.4(4)
C46 C45 C49 119.8(4)
C44 C45 C49 118.8(4)
C47 C46 C45 119.1(4)
C47 C46 H46 120.5
C45 C46 H46 120.5
C46 C47 C48 120.2(4)
C46 C47 C50 120.2(4)
C48 C47 C50 119.6(4)
C47 C48 C43 120.7(4)
C47 C48 H48 119.7
C43 C48 H48 119.7
F32' C49 F31 122.1(9)
F32' C49 F33 34.5(8)
F31 C49 F33 107.4(5)
F32' C49 F32 65.8(10)
F31 C49 F32 107.5(5)
F33 C49 F32 99.8(5)
F32' C49 F31' 128.9(10)
F31 C49 F31' 26.9(4)
F33 C49 F31' 129.4(6)
F32 C49 F31' 86.9(5)
F32' C49 C45 119.4(9)
F31 C49 C45 116.3(5)
F33 C49 C45 113.8(5)
F32 C49 C45 110.5(4)
F31' C49 C45 110.2(5)
F32' C49 F33' 93.7(11)
F31 C49 F33' 57.1(6)
F33 C49 F33' 61.5(6)
F32 C49 F33' 144.0(6)
F31' C49 F33' 84.0(7)
C45 C49 F33' 105.4(6)
F35 C50 F36 109.6(6)
F35 C50 F34 102.4(6)
F36 C50 F34 104.5(5)
F35 C50 C47 113.8(5)
F36 C50 C47 114.4(4)
F34 C50 C47 111.1(5)
F31' F31 C49 91.5(11)
F31' F31 F33' 161.2(14)
C49 F31 F33' 70.5(7)
F31 F31' C49 61.6(10)
C49 F32 F32' 52.6(8)
F33 F32' C49 79.3(17)
F33 F32' F32 140(2)
C49 F32' F32 61.6(9)
F32' F33 C49 66.2(15)
F32' F33 F33' 125.9(17)
C49 F33 F33' 64.5(6)
F31 F33' F33 97.3(9)
F31 F33' C49 52.4(6)
F33 F33' C49 54.0(5)

loop_
_geom_bond_atom_site_label_1
_geom_bond_atom_site_label_2
_geom_bond_distance
F1 C8 1.284(6)
F2 C8 1.270(6)
F3 C8 1.294(6)
F4 C9 1.254(6)
F5 C9 1.229(6)
F6 C9 1.282(6)
F7 C16 1.282(6)
F8 C16 1.320(6)
F9 C16 1.293(7)
F10 C17 1.339(7)
F11 C17 1.316(6)
F12 C17 1.297(6)
F13 C24 1.326(7)
F14 C24 1.288(6)
F15 C24 1.318(6)
F16 C25 1.314(6)
F17 C25 1.330(6)
F18 C25 1.289(6)
F19 C33 1.322(6)
F20 C33 1.322(5)
F21 C33 1.324(6)
F22 C34 1.293(5)
F23 C34 1.315(6)
F24 C34 1.305(6)
F25 C41 1.327(7)
F26 C41 1.311(6)
F27 C41 1.305(6)
F28 C42 1.293(6)
F29 C42 1.317(6)
F30 C42 1.319(5)
F35 C50 1.263(7)
F34 C50 1.282(8)
F36 C50 1.273(6)
N1 C1 1.276(5)
N1 C2 1.405(5)
N2 C1 1.348(5)
N2 C10 1.391(5)
N2 H2 0.8600
N3 C1 1.365(5)
N3 C18 1.408(5)
N3 H3 0.8600
N4 C26 1.277(5)
N4 C27 1.406(5)
N5 C26 1.353(5)
N5 C35 1.396(5)
N5 H5 0.8600
N6 C26 1.353(5)
N6 C43 1.389(5)
N6 H6 0.8600
C2 C3 1.378(6)
C2 C7 1.385(6)
C3 C4 1.369(6)
C3 H3A 0.9300
C4 C5 1.372(6)
C4 C8 1.486(6)
C5 C6 1.367(6)
C5 H5A 0.9300
C6 C7 1.379(6)
C6 C9 1.479(6)
C7 H7 0.9300
C10 C15 1.373(6)
C10 C11 1.381(6)
C11 C12 1.364(6)
C11 H11 0.9300
C12 C13 1.377(7)
C12 C16 1.493(7)
C13 C14 1.364(7)
C13 H13 0.9300
C14 C15 1.380(6)
C14 C17 1.483(7)
C15 H15 0.9300
C18 C19 1.365(6)
C18 C23 1.377(5)
C19 C20 1.382(6)
C19 H19 0.9300
C20 C21 1.361(6)
C20 C24 1.486(7)
C21 C22 1.371(6)
C21 H21 0.9300
C22 C23 1.369(6)
C22 C25 1.489(6)
C23 H23 0.9300
C27 C32 1.372(6)
C27 C28 1.383(6)
C28 C29 1.370(6)
C28 H28 0.9300
C29 C30 1.386(6)
C29 C33 1.476(6)
C30 C31 1.360(6)
C30 H30 0.9300
C31 C32 1.373(6)
C31 C34 1.484(6)
C32 H32 0.9300
C35 C40 1.374(6)
C35 C36 1.376(6)
C36 C37 1.360(6)
C36 H36 0.9300
C37 C38 1.374(6)
C37 C42 1.487(6)
C38 C39 1.373(6)
C38 H38 0.9300
C39 C40 1.370(6)
C39 C41 1.480(6)
C40 H40 0.9300
C43 C44 1.371(6)
C43 C48 1.377(6)
C44 C45 1.378(6)
C44 H44 0.9300
C45 C46 1.367(6)
C45 C49 1.476(7)
C46 C47 1.366(6)
C46 H46 0.9300
C47 C48 1.371(6)
C47 C50 1.476(6)
C48 H48 0.9300
C49 F32' 1.235(18)
C49 F31 1.243(8)
C49 F33 1.327(7)
C49 F32 1.369(7)
C49 F31' 1.412(10)
C49 F33' 1.480(13)
F31 F31' 0.639(9)
F31 F33' 1.319(13)
F32 F32' 1.419(19)
F32' F33 0.766(18)
F33 F33' 1.440(13)

loop_
_geom_torsion_atom_site_label_1
_geom_torsion_atom_site_label_2
_geom_torsion_atom_site_label_3
_geom_torsion_atom_site_label_4
_geom_torsion
C2 N1 C1 N2 164.3(4)
C2 N1 C1 N3 -16.9(6)
C10 N2 C1 N1 155.9(4)
C10 N2 C1 N3 -23.0(6)
C18 N3 C1 N1 147.5(4)
C18 N3 C1 N2 -33.7(6)
C1 N1 C2 C3 118.8(4)
C1 N1 C2 C7 -66.8(5)
C7 C2 C3 C4 0.4(6)
N1 C2 C3 C4 175.0(4)
C2 C3 C4 C5 -0.4(6)
C2 C3 C4 C8 178.0(4)
C3 C4 C5 C6 0.3(6)
C8 C4 C5 C6 -178.1(4)
C4 C5 C6 C7 -0.3(6)
C4 C5 C6 C9 -179.1(4)
C5 C6 C7 C2 0.4(6)
C9 C6 C7 C2 179.2(4)
C3 C2 C7 C6 -0.4(6)
N1 C2 C7 C6 -174.9(4)
C3 C4 C8 F2 145.2(5)
C5 C4 C8 F2 -36.3(7)
C3 C4 C8 F1 20.7(7)
C5 C4 C8 F1 -160.8(5)
C3 C4 C8 F3 -97.6(6)
C5 C4 C8 F3 80.8(6)
C5 C6 C9 F5 -6.8(8)
C7 C6 C9 F5 174.4(7)
C5 C6 C9 F4 118.9(6)
C7 C6 C9 F4 -60.0(7)
C5 C6 C9 F6 -124.7(5)
C7 C6 C9 F6 56.4(6)
C1 N2 C10 C15 -38.1(6)
C1 N2 C10 C11 141.7(4)
C15 C10 C11 C12 1.7(6)
N2 C10 C11 C12 -178.1(4)
C10 C11 C12 C13 1.2(7)
C10 C11 C12 C16 179.3(4)
C11 C12 C13 C14 -2.7(7)
C16 C12 C13 C14 179.3(4)
C12 C13 C14 C15 1.2(7)
C12 C13 C14 C17 -176.7(4)
C11 C10 C15 C14 -3.0(6)
N2 C10 C15 C14 176.7(4)
C13 C14 C15 C10 1.6(6)
C17 C14 C15 C10 179.6(4)
C11 C12 C16 F7 117.8(5)
C13 C12 C16 F7 -64.1(7)
C11 C12 C16 F9 -119.8(6)
C13 C12 C16 F9 58.2(7)
C11 C12 C16 F8 -2.6(7)
C13 C12 C16 F8 175.5(5)
C13 C14 C17 F12 -123.4(6)
C15 C14 C17 F12 58.6(7)
C13 C14 C17 F11 1.0(7)
C15 C14 C17 F11 -177.0(4)
C13 C14 C17 F10 118.5(5)
C15 C14 C17 F10 -59.6(5)
C1 N3 C18 C19 -32.0(6)
C1 N3 C18 C23 146.3(4)
C23 C18 C19 C20 -2.2(6)
N3 C18 C19 C20 176.1(4)
C18 C19 C20 C21 2.1(6)
C18 C19 C20 C24 -175.6(4)
C19 C20 C21 C22 -0.4(6)
C24 C20 C21 C22 177.2(4)
C20 C21 C22 C23 -1.1(6)
C20 C21 C22 C25 178.1(4)
C21 C22 C23 C18 1.0(6)
C25 C22 C23 C18 -178.3(4)
C19 C18 C23 C22 0.7(6)
N3 C18 C23 C22 -177.6(4)
C21 C20 C24 F14 -106.2(6)
C19 C20 C24 F14 71.5(7)
C21 C20 C24 F15 16.1(7)
C19 C20 C24 F15 -166.2(4)
C21 C20 C24 F13 134.5(5)
C19 C20 C24 F13 -47.8(6)
C23 C22 C25 F18 -164.1(4)
C21 C22 C25 F18 16.7(6)
C23 C22 C25 F16 -39.6(6)
C21 C22 C25 F16 141.2(4)
C23 C22 C25 F17 76.1(5)
C21 C22 C25 F17 -103.2(5)
C27 N4 C26 N6 -12.6(6)
C27 N4 C26 N5 165.0(3)
C43 N6 C26 N4 165.1(4)
C43 N6 C26 N5 -12.5(6)
C35 N5 C26 N4 143.6(4)
C35 N5 C26 N6 -38.7(6)
C26 N4 C27 C32 -89.5(5)
C26 N4 C27 C28 94.4(5)
C32 C27 C28 C29 0.0(6)
N4 C27 C28 C29 176.1(4)
C27 C28 C29 C30 -0.1(6)
C27 C28 C29 C33 179.9(4)
C28 C29 C30 C31 -0.2(6)
C33 C29 C30 C31 179.8(4)
C29 C30 C31 C32 0.6(6)
C29 C30 C31 C34 -178.3(4)
C28 C27 C32 C31 0.4(6)
N4 C27 C32 C31 -175.8(4)
C30 C31 C32 C27 -0.7(6)
C34 C31 C32 C27 178.2(4)
C28 C29 C33 F19 -6.5(6)
C30 C29 C33 F19 173.5(4)
C28 C29 C33 F20 -126.0(4)
C30 C29 C33 F20 54.1(6)
C28 C29 C33 F21 115.0(5)
C30 C29 C33 F21 -65.0(5)
C30 C31 C34 F22 -4.6(7)
C32 C31 C34 F22 176.5(4)
C30 C31 C34 F24 -127.7(5)
C32 C31 C34 F24 53.4(6)
C30 C31 C34 F23 117.2(5)
C32 C31 C34 F23 -61.7(6)
C26 N5 C35 C40 -22.1(6)
C26 N5 C35 C36 159.8(4)
C40 C35 C36 C37 0.3(6)
N5 C35 C36 C37 178.6(4)
C35 C36 C37 C38 1.7(6)
C35 C36 C37 C42 -177.5(4)
C36 C37 C38 C39 -1.8(7)
C42 C37 C38 C39 177.3(4)
C37 C38 C39 C40 0.0(7)
C37 C38 C39 C41 -180.0(4)
C38 C39 C40 C35 1.9(7)
C41 C39 C40 C35 -178.1(4)
C36 C35 C40 C39 -2.1(6)
N5 C35 C40 C39 179.8(4)
C40 C39 C41 F27 174.5(4)
C38 C39 C41 F27 -5.5(7)
C40 C39 C41 F26 51.4(7)
C38 C39 C41 F26 -128.6(5)
C40 C39 C41 F25 -66.6(6)
C38 C39 C41 F25 113.4(5)
C36 C37 C42 F28 -17.8(7)
C38 C37 C42 F28 163.1(5)
C36 C37 C42 F29 102.4(5)
C38 C37 C42 F29 -76.8(5)
C36 C37 C42 F30 -141.0(4)
C38 C37 C42 F30 39.9(6)
C26 N6 C43 C44 -39.1(6)
C26 N6 C43 C48 141.8(4)
C48 C43 C44 C45 -2.2(6)
N6 C43 C44 C45 178.7(4)
C43 C44 C45 C46 2.3(6)
C43 C44 C45 C49 -176.1(4)
C44 C45 C46 C47 -0.6(7)
C49 C45 C46 C47 177.8(4)
C45 C46 C47 C48 -1.2(7)
C45 C46 C47 C50 179.8(5)
C46 C47 C48 C43 1.3(7)
C50 C47 C48 C43 -179.7(4)
C44 C43 C48 C47 0.4(6)
N6 C43 C48 C47 179.6(4)
C46 C45 C49 F32' -37.8(13)
C44 C45 C49 F32' 140.6(12)
C46 C45 C49 F31 126.2(6)
C44 C45 C49 F31 -55.4(7)
C46 C45 C49 F33 0.5(7)
C44 C45 C49 F33 178.9(5)
C46 C45 C49 F32 -110.9(5)
C44 C45 C49 F32 67.5(6)
C46 C45 C49 F31' 154.8(6)
C44 C45 C49 F31' -26.8(7)
C46 C45 C49 F33' 65.7(7)
C44 C45 C49 F33' -116.0(7)
C46 C47 C50 F35 23.8(8)
C48 C47 C50 F35 -155.2(6)
C46 C47 C50 F36 150.8(5)
C48 C47 C50 F36 -28.2(8)
C46 C47 C50 F34 -91.2(7)
C48 C47 C50 F34 89.8(7)
F32' C49 F31 F31' -113.7(16)
F33 C49 F31 F31' -148.4(11)
F32 C49 F31 F31' -41.7(12)
C45 C49 F31 F31' 82.7(12)
F33' C49 F31 F31' 174.6(14)
F32' C49 F31 F33' 71.7(13)
F33 C49 F31 F33' 37.0(7)
F32 C49 F31 F33' 143.7(7)
F31' C49 F31 F33' -174.6(14)
C45 C49 F31 F33' -91.9(8)
F33' F31 F31' C49 16(4)
F32' C49 F31' F31 85.4(17)
F33 C49 F31' F31 40.3(14)
F32 C49 F31' F31 140.5(11)
C45 C49 F31' F31 -108.7(11)
F33' C49 F31' F31 -4.6(11)
F31 C49 F32 F32' -118.0(10)
F33 C49 F32 F32' -6.1(10)
F31' C49 F32 F32' -135.6(10)
C45 C49 F32 F32' 114.0(10)
F33' C49 F32 F32' -60.3(14)
F31 C49 F32' F33 -73.1(17)
F32 C49 F32' F33 -169.3(17)
F31' C49 F32' F33 -105.3(16)
C45 C49 F32' F33 89.9(15)
F33' C49 F32' F33 -20.1(15)
F31 C49 F32' F32 96.2(9)
F33 C49 F32' F32 169.3(17)
F31' C49 F32' F32 64.0(12)
C45 C49 F32' F32 -100.8(8)
F33' C49 F32' F32 149.2(7)
C49 F32 F32' F33 16(3)
F32 F32' F33 C49 -15(2)
C49 F32' F33 F33' 25.8(18)
F32 F32' F33 F33' 11(4)
F31 C49 F33 F32' 121.9(16)
F32 C49 F33 F32' 9.9(16)
F31' C49 F33 F32' 104.0(17)
C45 C49 F33 F32' -107.8(16)
F33' C49 F33 F32' 157.0(17)
F32' C49 F33 F33' -157.0(17)
F31 C49 F33 F33' -35.2(7)
F32 C49 F33 F33' -147.1(7)
F31' C49 F33 F33' -53.0(9)
C45 C49 F33 F33' 95.1(7)
F31' F31 F33' F33 -49(5)
C49 F31 F33' F33 -32.3(6)
F31' F31 F33' C49 -17(4)
F32' F33 F33' F31 5(2)
C49 F33 F33' F31 31.5(6)
F32' F33 F33' C49 -26.1(19)
F32' C49 F33' F31 -126.3(10)
F33 C49 F33' F31 -139.1(8)
F32 C49 F33' F31 -73.8(11)
F31' C49 F33' F31 2.5(6)
C45 C49 F33' F31 111.7(6)
F32' C49 F33' F33 12.8(10)
F31 C49 F33' F33 139.1(8)
F32 C49 F33' F33 65.3(11)
F31' C49 F33' F33 141.6(6)
C45 C49 F33' F33 -109.1(5)
